data_4061856
_journal_name_full Organometallics
_journal_year 2003
_chemical_formula_sum 'C24 H23 Fe N2 O P'
_chemical_formula_weight 442.26
_space_group_IT_number 14
_symmetry_cell_setting monoclinic
_symmetry_space_group_name_Hall '-P 2ybc'
_symmetry_space_group_name_H-M 'P 1 21/c 1'
_cell_angle_alpha 90.000(5)
_cell_angle_beta 96.388(5)
_cell_angle_gamma 90.000(5)
_cell_formula_units_Z 4
_cell_length_a 11.911(5)
_cell_length_b 8.250(5)
_cell_length_c 21.789(5)
_cell_measurement_temperature 293(2)
_cell_volume 2127.8(16)
_diffrn_ambient_temperature 293(2)
_exptl_crystal_density_diffrn 1.381
_cod_original_sg_symbol_H-M 'P 21/c'
_cod_database_code 4061856

loop_
_symmetry_equiv_pos_as_xyz
'x, y, z'
'-x, y+1/2, -z+1/2'
'-x, -y, -z'
'x, -y-1/2, z-1/2'

loop_
_atom_site_label
_atom_site_type_symbol
_atom_site_fract_x
_atom_site_fract_y
_atom_site_fract_z
_atom_site_U_iso_or_equiv
_atom_site_adp_type
_atom_site_occupancy
_atom_site_symmetry_multiplicity
_atom_site_calc_flag
_atom_site_refinement_flags
_atom_site_disorder_assembly
_atom_site_disorder_group
H11 H 0.609(4) 0.266(7) 0.748(3) 0.078(18) Uiso 1 1 d . . .
H10 H 0.714(4) 0.085(6) 0.703(2) 0.070(15) Uiso 1 1 d . . .
H22 H 0.322(5) 0.810(7) 0.440(3) 0.06(2) Uiso 1 1 d . . .
C11 C 0.5705(4) 0.2068(7) 0.7223(3) 0.0633(14) Uani 1 1 d . . .
C10 C 0.6247(4) 0.0906(7) 0.6927(2) 0.0595(13) Uani 1 1 d . . .
H21 H 0.295(4) 0.689(6) 0.532(2) 0.054(16) Uiso 1 1 d . . .
H3 H 0.222(4) 0.699(6) 0.646(2) 0.067(14) Uiso 1 1 d . . .
C22 C 0.2601(9) 0.7666(7) 0.4437(4) 0.092(2) Uani 1 1 d . . .
H17 H 0.452(4) 0.500(5) 0.396(2) 0.044(13) Uiso 1 1 d . . .
H12 H 0.418(3) 0.304(6) 0.733(2) 0.054(13) Uiso 1 1 d . . .
H4 H 0.090(4) 0.719(6) 0.709(2) 0.053(14) Uiso 1 1 d . . .
C12 C 0.4548(4) 0.2226(6) 0.7122(2) 0.0507(11) Uani 1 1 d . . .
C21 C 0.2446(6) 0.6899(7) 0.5005(3) 0.0753(18) Uani 1 1 d . . .
C3 C 0.1952(4) 0.6136(5) 0.6627(2) 0.0429(10) Uani 1 1 d . . .
C4 C 0.1126(4) 0.6299(5) 0.7014(2) 0.0501(12) Uani 1 1 d . . .
H16 H 0.419(4) 0.356(6) 0.489(3) 0.059(16) Uiso 1 1 d . . .
C17 C 0.3907(6) 0.4409(8) 0.4010(3) 0.0703(16) Uani 1 1 d . . .
H2 H 0.296(3) 0.451(5) 0.623(2) 0.048(12) Uiso 1 1 d . . .
C9 C 0.5630(4) -0.0080(7) 0.6511(3) 0.0584(14) Uani 1 1 d . . .
H23 H 0.164(6) 0.750(9) 0.366(4) 0.13(3) Uiso 1 1 d . . .
C23 C 0.1682(7) 0.7298(8) 0.4012(4) 0.090(2) Uani 1 1 d . . .
H9 H 0.595(4) -0.078(7) 0.637(2) 0.069(17) Uiso 1 1 d . . .
C2 C 0.2364(4) 0.4627(5) 0.6505(2) 0.0404(10) Uani 1 1 d . . .
C16 C 0.3730(5) 0.3642(6) 0.4579(2) 0.0588(13) Uani 1 1 d . . .
Fe1 Fe 0.24710(6) 0.52374(8) 0.43231(3) 0.0510(3) Uani 1 1 d . . .
C7 C 0.3921(3) 0.1229(4) 0.67067(17) 0.0355(9) Uani 1 1 d . . .
C20 C 0.1423(5) 0.6082(6) 0.4918(3) 0.0686(16) Uani 1 1 d . . .
C5 C 0.0721(4) 0.4977(5) 0.7294(3) 0.0583(14) Uani 1 1 d . . .
H5 H 0.013(4) 0.501(5) 0.756(2) 0.060(14) Uiso 1 1 d . . .
H18 H 0.275(4) 0.456(7) 0.313(3) 0.079(17) Uiso 1 1 d . . .
C8 C 0.4476(4) 0.0059(5) 0.6399(2) 0.0468(11) Uani 1 1 d . . .
C18 C 0.2993(5) 0.4104(7) 0.3577(2) 0.0675(15) Uani 1 1 d . . .
C1 C 0.1956(3) 0.3278(4) 0.67823(17) 0.0330(9) Uani 1 1 d . . .
C24 C 0.0931(6) 0.6323(7) 0.4300(3) 0.0787(18) Uani 1 1 d . . .
H20 H 0.116(4) 0.550(6) 0.525(3) 0.078(17) Uiso 1 1 d . . .
C6 C 0.1137(4) 0.3468(5) 0.7179(2) 0.0484(11) Uani 1 1 d . . .
C15 C 0.2692(4) 0.2834(5) 0.4483(2) 0.0499(12) Uani 1 1 d . . .
H8 H 0.403(4) -0.066(5) 0.610(2) 0.052(12) Uiso 1 1 d . . .
P1 P 0.24130(8) 0.12518(11) 0.66339(5) 0.0345(3) Uani 1 1 d . . .
H24 H 0.028(6) 0.567(8) 0.410(3) 0.12(3) Uiso 1 1 d . . .
H6 H 0.089(3) 0.261(5) 0.7353(17) 0.030(10) Uiso 1 1 d . . .
N2 N 0.2559(3) 0.1769(4) 0.54831(15) 0.0412(8) Uani 1 1 d . . .
C19 C 0.2235(5) 0.3127(6) 0.3861(2) 0.0583(13) Uani 1 1 d . . .
C14 C 0.2126(4) 0.1889(5) 0.4922(2) 0.0424(10) Uani 1 1 d . . .
O1 O 0.1905(3) 0.0082(3) 0.70293(14) 0.0461(8) Uani 1 1 d . . .
N1 N 0.2020(3) 0.0828(4) 0.58866(15) 0.0411(8) Uani 1 1 d . . .
H19 H 0.153(4) 0.297(6) 0.373(2) 0.067(18) Uiso 1 1 d . . .
H14 H 0.144(4) 0.136(5) 0.477(2) 0.058(13) Uiso 1 1 d . . .
C13 C 0.0918(4) 0.0117(6) 0.5707(3) 0.0517(12) Uani 1 1 d . . .
H13A H 0.031(4) 0.106(6) 0.553(2) 0.069(15) Uiso 1 1 d . . .
H13B H 0.069(4) -0.036(7) 0.607(3) 0.076(17) Uiso 1 1 d . . .
H13C H 0.092(4) -0.059(6) 0.533(3) 0.071(16) Uiso 1 1 d . . .

loop_
_atom_site_aniso_label
_atom_site_aniso_U_11
_atom_site_aniso_U_22
_atom_site_aniso_U_33
_atom_site_aniso_U_23
_atom_site_aniso_U_13
_atom_site_aniso_U_12
C11 0.054(3) 0.068(4) 0.062(3) -0.001(3) -0.015(3) -0.001(3)
C10 0.049(3) 0.070(4) 0.061(3) 0.014(3) 0.012(2) 0.010(3)
C22 0.141(7) 0.044(3) 0.102(6) 0.006(3) 0.066(5) -0.010(4)
C12 0.056(3) 0.044(3) 0.051(3) -0.011(2) 0.001(2) 0.009(2)
C21 0.114(5) 0.052(3) 0.067(4) -0.017(3) 0.040(4) -0.008(3)
C3 0.058(3) 0.023(2) 0.049(3) 0.0054(19) 0.014(2) -0.0007(19)
C4 0.061(3) 0.027(3) 0.065(3) -0.003(2) 0.017(2) 0.012(2)
C17 0.082(4) 0.074(4) 0.060(4) 0.009(3) 0.035(3) 0.013(3)
C9 0.068(4) 0.053(3) 0.058(3) 0.001(2) 0.025(3) 0.024(3)
C23 0.130(7) 0.062(4) 0.084(5) 0.028(4) 0.044(5) 0.034(4)
C2 0.048(2) 0.031(2) 0.044(2) 0.0030(19) 0.012(2) 0.0035(19)
C16 0.062(3) 0.068(3) 0.048(3) 0.003(3) 0.011(3) 0.016(3)
Fe1 0.0728(5) 0.0423(4) 0.0411(4) 0.0028(3) 0.0205(3) 0.0087(3)
C7 0.048(2) 0.025(2) 0.034(2) 0.0026(17) 0.0065(18) 0.0043(17)
C20 0.096(4) 0.045(3) 0.074(4) 0.005(3) 0.047(3) 0.020(3)
C5 0.061(3) 0.033(3) 0.088(4) -0.007(2) 0.043(3) 0.002(2)
C8 0.057(3) 0.038(2) 0.047(3) -0.007(2) 0.009(2) 0.009(2)
C18 0.096(4) 0.068(3) 0.041(3) 0.000(3) 0.018(3) 0.029(3)
C1 0.041(2) 0.023(2) 0.036(2) -0.0024(16) 0.0075(17) 0.0024(17)
C24 0.093(4) 0.062(4) 0.088(4) 0.021(3) 0.038(4) 0.032(3)
C6 0.055(3) 0.030(2) 0.065(3) 0.001(2) 0.026(2) -0.007(2)
C15 0.071(3) 0.041(3) 0.038(3) -0.007(2) 0.009(2) 0.016(2)
P1 0.0460(6) 0.0197(6) 0.0389(6) -0.0006(4) 0.0091(4) 0.0007(4)
N2 0.057(2) 0.0288(18) 0.038(2) -0.0056(15) 0.0061(17) 0.0051(16)
C19 0.083(4) 0.054(3) 0.038(3) -0.006(2) 0.006(3) 0.018(3)
C14 0.055(3) 0.030(2) 0.041(3) -0.0066(19) 0.001(2) 0.007(2)
O1 0.0690(19) 0.0224(14) 0.0499(18) 0.0041(12) 0.0201(15) -0.0048(13)
N1 0.050(2) 0.0288(17) 0.044(2) -0.0037(16) 0.0056(16) -0.0040(16)
C13 0.052(3) 0.048(3) 0.054(3) -0.008(3) 0.000(2) -0.002(2)

loop_
_geom_bond_atom_site_label_1
_geom_bond_atom_site_label_2
_geom_bond_distance
_geom_bond_site_symmetry_2
_geom_bond_publ_flag
C11 C10 1.359(7) . ?
C11 C12 1.378(7) . ?
C10 C9 1.369(8) . ?
C22 C23 1.387(11) . ?
C22 C21 1.420(9) . ?
C22 Fe1 2.022(7) . ?
C12 C7 1.380(6) . ?
C21 C20 1.387(8) . ?
C21 Fe1 2.025(6) . ?
C3 C4 1.372(6) . ?
C3 C2 1.375(6) . ?
C4 C5 1.364(6) . ?
C17 C18 1.383(9) . ?
C17 C16 1.427(7) . ?
C17 Fe1 2.029(6) . ?
C9 C8 1.374(7) . ?
C23 C24 1.402(9) . ?
C23 Fe1 2.022(6) . ?
C2 C1 1.380(5) . ?
C16 C15 1.401(7) . ?
C16 Fe1 2.026(5) . ?
Fe1 C19 2.016(5) . ?
Fe1 C20 2.021(5) . ?
Fe1 C15 2.025(5) . ?
Fe1 C24 2.037(6) . ?
Fe1 C18 2.032(5) . ?
C7 C8 1.385(6) . ?
C7 P1 1.786(4) . ?
C20 C24 1.420(9) . ?
C5 C6 1.374(6) . ?
C18 C19 1.403(8) . ?
C1 C6 1.381(5) . ?
C1 P1 1.799(4) . ?
C15 C19 1.424(7) . ?
C15 C14 1.456(6) . ?
P1 O1 1.468(3) . ?
P1 N1 1.680(3) . ?
N2 C14 1.276(5) . ?
N2 N1 1.383(5) . ?
N1 C13 1.450(6) . ?
